data_4510129
loop_
_publ_author_name
'Gai, Yanli'
'Jiang, Feilong'
'Chen, Lian'
'Wu, Mingyan'
'Su, Kongzhao'
'Pan, Jie'
'Wan, Xiuyan'
'Hong, Maochun'

_publ_section_title
;
 Europium and Terbium Coordination Polymers Assembled from Hexacarboxylate
 Ligands: Structures and Luminescent Properties
;
_journal_issue 3
_journal_name_full 'Crystal Growth &amp; Design'
_journal_page_first 1010
_journal_paper_doi 10.1021/cg401452p
_journal_volume 14
_journal_year 2014
_chemical_formula_sum 'C12 H12 Eu O10'
_chemical_formula_weight 468.18
_chemical_name_systematic
; 
 ? 
;
_space_group_IT_number 14
_symmetry_cell_setting monoclinic
_symmetry_space_group_name_Hall '-P 2ybc'
_symmetry_space_group_name_H-M 'P 1 21/c 1'
_atom_sites_solution_hydrogens geom
_atom_sites_solution_primary direct
_atom_sites_solution_secondary difmap
_audit_creation_method SHELXL-97
_cell_angle_alpha 90.00
_cell_angle_beta 109.557(8)
_cell_angle_gamma 90.00
_cell_formula_units_Z 4
_cell_length_a 8.821(5)
_cell_length_b 18.955(9)
_cell_length_c 9.288(5)
_cell_measurement_reflns_used 1555
_cell_measurement_temperature 298(2)
_cell_measurement_theta_max 27.3756
_cell_measurement_theta_min 2.1488
_cell_volume 1463.4(13)
_computing_cell_refinement 'CrystalClear (Rigaku Inc., 2007)'
_computing_data_collection 'CrystalClear (Rigaku Inc., 2007)'
_computing_data_reduction 'CrystalClear (Rigaku Inc., 2007)'
_computing_structure_refinement 'SHELXL-97 (Sheldrick, 1997)'
_computing_structure_solution 'SHELXS-97 (Sheldrick, 1990)'
_diffrn_ambient_temperature 298(2)
_diffrn_detector_area_resol_mean 13.6612
_diffrn_measured_fraction_theta_full 0.995
_diffrn_measured_fraction_theta_max 0.995
_diffrn_measurement_device_type Mercury2_(2x2_bin_mode)
_diffrn_measurement_method CCD_Profile_fitting
_diffrn_radiation_monochromator graphite
_diffrn_radiation_source 'fine-focus sealed tube'
_diffrn_radiation_type MoK\a
_diffrn_radiation_wavelength 0.71073
_diffrn_reflns_av_R_equivalents 0.0480
_diffrn_reflns_av_sigmaI/netI 0.0506
_diffrn_reflns_limit_h_max 11
_diffrn_reflns_limit_h_min -11
_diffrn_reflns_limit_k_max 23
_diffrn_reflns_limit_k_min -24
_diffrn_reflns_limit_l_max 11
_diffrn_reflns_limit_l_min -12
_diffrn_reflns_number 11268
_diffrn_reflns_theta_full 27.47
_diffrn_reflns_theta_max 27.47
_diffrn_reflns_theta_min 2.68
_exptl_absorpt_coefficient_mu 4.338
_exptl_absorpt_correction_T_max 0.6709
_exptl_absorpt_correction_T_min 0.5622
_exptl_absorpt_correction_type multi-scan
_exptl_crystal_colour colorless
_exptl_crystal_density_diffrn 2.125
_exptl_crystal_density_method 'not measured'
_exptl_crystal_description plate
_exptl_crystal_F_000 908
_exptl_crystal_size_max 0.15
_exptl_crystal_size_mid 0.15
_exptl_crystal_size_min 0.10
_refine_diff_density_max 1.645
_refine_diff_density_min -1.427
_refine_diff_density_rms 0.170
_refine_ls_extinction_method none
_refine_ls_goodness_of_fit_ref 1.057
_refine_ls_hydrogen_treatment mixed
_refine_ls_matrix_type full
_refine_ls_number_parameters 198
_refine_ls_number_reflns 3332
_refine_ls_number_restraints 0
_refine_ls_restrained_S_all 1.057
_refine_ls_R_factor_all 0.0489
_refine_ls_R_factor_gt 0.0394
_refine_ls_shift/su_max 0.002
_refine_ls_shift/su_mean 0.000
_refine_ls_structure_factor_coef Fsqd
_refine_ls_weighting_details 'calc w=1/[\s^2^(Fo^2^)+(0.0423P)^2^+3.0832P] where P=(Fo^2^+2Fc^2^)/3'
_refine_ls_weighting_scheme calc
_refine_ls_wR_factor_gt 0.0888
_refine_ls_wR_factor_ref 0.0948
_reflns_number_gt 2825
_reflns_number_total 3332
_reflns_threshold_expression >2sigma(I)
_cod_data_source_file cg401452p_si_002.cif
_cod_data_source_block c:complex_1
_cod_depositor_comments
;
The following automatic conversions were performed:

'_exptl_absorpt_correction_type' value 'Multi-scan' changed to
'multi-scan' according to
/usr/data/users/saulius/crontab/automatic-downloads/current/ACS/lib/dictionaries/cif_core.dic
dictionary named 'cif_core.dic' version 2.4.2 from 2011-04-26.

Automatic conversion script
Id: cif_fix_values 2281 2013-09-26 08:29:07Z andrius 
;
_cod_original_cell_volume 1463.3(13)
_cod_original_sg_symbol_H-M P21/c
_cod_database_code 4510129

loop_
_symmetry_equiv_pos_as_xyz
'x, y, z'
'-x, y+1/2, -z+1/2'
'-x, -y, -z'
'x, -y-1/2, z-1/2'

loop_
_atom_site_label
_atom_site_type_symbol
_atom_site_fract_x
_atom_site_fract_y
_atom_site_fract_z
_atom_site_U_iso_or_equiv
_atom_site_adp_type
_atom_site_occupancy
_atom_site_symmetry_multiplicity
_atom_site_calc_flag
_atom_site_refinement_flags
Eu1 Eu 0.28973(3) 0.553215(13) 0.01552(3) 0.01880(11) Uani 1 1 d .
O1 O 0.2333(7) 0.6199(3) 0.2189(6) 0.0576(15) Uani 1 1 d .
H1A H 0.1647 0.6136 0.2651 0.069 Uiso 1 1 d R
H1B H 0.2424 0.6667 0.2290 0.069 Uiso 1 1 d R
O2 O 0.1970(5) 0.4443(2) -0.1319(5) 0.0356(11) Uani 1 1 d .
H2A H 0.2716 0.4184 -0.1447 0.043 Uiso 1 1 d R
H2B H 0.1157 0.4496 -0.2151 0.043 Uiso 1 1 d R
O3 O 0.4943(5) 0.5362(2) -0.1212(4) 0.0223(8) Uani 1 1 d .
O4 O 0.2609(5) 0.5749(2) -0.2723(5) 0.0354(10) Uani 1 1 d .
O5 O 0.3481(5) 0.8172(2) -0.5026(5) 0.0355(11) Uani 1 1 d .
O6 O 0.5372(5) 0.88129(19) -0.3448(5) 0.0283(9) Uani 1 1 d .
O7 O 1.0311(5) 0.5915(2) -0.1129(5) 0.0307(10) Uani 1 1 d .
O8 O 0.8250(5) 0.5170(2) -0.1616(5) 0.0281(9) Uani 1 1 d .
O9 O 0.0375(11) 0.5910(5) -0.5780(10) 0.109(3) Uiso 1 1 d .
C1 C 0.3944(6) 0.5489(3) -0.2551(6) 0.0195(11) Uani 1 1 d .
C2 C 0.4449(6) 0.5258(3) -0.3883(6) 0.0182(10) Uani 1 1 d .
C3 C 0.5663(6) 0.5619(3) -0.4218(6) 0.0194(11) Uani 1 1 d .
C4 C 0.6212(7) 0.5356(3) -0.5346(6) 0.0216(11) Uani 1 1 d .
H4 H 0.7023 0.5590 -0.5586 0.026 Uiso 1 1 calc R
C5 C 0.6265(6) 0.6324(3) -0.3456(6) 0.0189(10) Uani 1 1 d .
C6 C 0.5343(7) 0.6911(3) -0.4013(6) 0.0232(12) Uani 1 1 d .
H6 H 0.4384 0.6865 -0.4826 0.028 Uiso 1 1 calc R
C7 C 0.5824(7) 0.7573(3) -0.3378(6) 0.0249(12) Uani 1 1 d .
C8 C 0.7241(8) 0.7639(3) -0.2145(8) 0.0361(15) Uani 1 1 d .
H8 H 0.7552 0.8077 -0.1691 0.043 Uiso 1 1 calc R
C9 C 0.8181(8) 0.7055(3) -0.1598(8) 0.0346(15) Uani 1 1 d .
H9 H 0.9139 0.7103 -0.0785 0.042 Uiso 1 1 calc R
C10 C 0.7716(7) 0.6389(3) -0.2250(6) 0.0229(11) Uani 1 1 d .
C11 C 0.8837(7) 0.5774(3) -0.1605(6) 0.0240(12) Uani 1 1 d .
C12 C 0.4823(7) 0.8219(3) -0.4005(7) 0.0258(12) Uani 1 1 d .
O10 O 0.1439(14) 0.7659(6) 0.1961(12) 0.152(4) Uiso 1 1 d .

loop_
_atom_site_aniso_label
_atom_site_aniso_U_11
_atom_site_aniso_U_22
_atom_site_aniso_U_33
_atom_site_aniso_U_23
_atom_site_aniso_U_13
_atom_site_aniso_U_12
Eu1 0.01662(16) 0.01506(15) 0.02360(17) 0.00028(10) 0.00524(11) 0.00011(9)
O1 0.075(4) 0.054(3) 0.061(4) -0.022(3) 0.046(3) -0.021(3)
O2 0.027(2) 0.032(2) 0.043(3) -0.008(2) 0.006(2) 0.0037(17)
O3 0.022(2) 0.0250(19) 0.0184(19) 0.0032(16) 0.0054(15) 0.0028(15)
O4 0.025(2) 0.051(3) 0.028(2) -0.001(2) 0.0064(18) 0.014(2)
O5 0.033(2) 0.023(2) 0.041(3) -0.0063(19) 0.000(2) 0.0046(17)
O6 0.030(2) 0.0142(19) 0.037(2) 0.0059(17) 0.0065(18) 0.0039(15)
O7 0.017(2) 0.026(2) 0.045(3) 0.0056(19) 0.0058(18) 0.0028(16)
O8 0.030(2) 0.0171(19) 0.038(2) 0.0066(17) 0.0113(18) 0.0014(16)
C1 0.020(3) 0.016(2) 0.022(3) -0.001(2) 0.005(2) -0.0042(19)
C2 0.022(3) 0.012(2) 0.019(3) 0.002(2) 0.006(2) 0.0025(19)
C3 0.022(3) 0.015(2) 0.020(3) 0.002(2) 0.004(2) 0.001(2)
C4 0.020(3) 0.020(3) 0.023(3) 0.000(2) 0.005(2) -0.005(2)
C5 0.018(3) 0.020(3) 0.018(3) -0.002(2) 0.006(2) -0.002(2)
C6 0.020(3) 0.020(3) 0.028(3) -0.004(2) 0.005(2) -0.001(2)
C7 0.028(3) 0.016(3) 0.028(3) 0.003(2) 0.006(2) 0.005(2)
C8 0.035(4) 0.020(3) 0.043(4) -0.005(3) 0.000(3) -0.003(3)
C9 0.029(3) 0.023(3) 0.039(4) 0.000(3) -0.007(3) 0.002(2)
C10 0.021(3) 0.021(3) 0.027(3) 0.002(2) 0.008(2) 0.002(2)
C11 0.023(3) 0.026(3) 0.023(3) 0.002(2) 0.007(2) 0.003(2)
C12 0.030(3) 0.018(3) 0.028(3) 0.001(2) 0.007(2) 0.005(2)

loop_
_atom_type_symbol
_atom_type_description
_atom_type_scat_dispersion_real
_atom_type_scat_dispersion_imag
_atom_type_scat_source
C C 0.0033 0.0016 'International Tables Vol C Tables 4.2.6.8 and 6.1.1.4'
H H 0.0000 0.0000 'International Tables Vol C Tables 4.2.6.8 and 6.1.1.4'
O O 0.0106 0.0060 'International Tables Vol C Tables 4.2.6.8 and 6.1.1.4'
Eu Eu -0.1578 3.6682 'International Tables Vol C Tables 4.2.6.8 and 6.1.1.4'

loop_
_geom_angle_atom_site_label_1
_geom_angle_atom_site_label_2
_geom_angle_atom_site_label_3
_geom_angle
_geom_angle_site_symmetry_1
_geom_angle_site_symmetry_3
O7 Eu1 O8 86.23(15) 1_455 3_665
O7 Eu1 O1 79.41(19) 1_455 .
O8 Eu1 O1 67.14(16) 3_665 .
O7 Eu1 O2 83.64(15) 1_455 .
O8 Eu1 O2 73.73(15) 3_665 .
O1 Eu1 O2 138.05(17) . .
O7 Eu1 O6 131.35(14) 1_455 4_576
O8 Eu1 O6 117.13(14) 3_665 4_576
O1 Eu1 O6 73.06(17) . 4_576
O2 Eu1 O6 141.71(14) . 4_576
O7 Eu1 O3 155.46(13) 1_455 3_665
O8 Eu1 O3 78.95(14) 3_665 3_665
O1 Eu1 O3 111.82(17) . 3_665
O2 Eu1 O3 73.53(14) . 3_665
O6 Eu1 O3 73.15(13) 4_576 3_665
O7 Eu1 O5 81.28(14) 1_455 4_576
O8 Eu1 O5 136.35(15) 3_665 4_576
O1 Eu1 O5 69.50(17) . 4_576
O2 Eu1 O5 144.64(15) . 4_576
O6 Eu1 O5 51.84(13) 4_576 4_576
O3 Eu1 O5 122.77(14) 3_665 4_576
O7 Eu1 O3 121.60(14) 1_455 .
O8 Eu1 O3 136.60(13) 3_665 .
O1 Eu1 O3 143.77(15) . .
O2 Eu1 O3 77.02(14) . .
O6 Eu1 O3 71.14(14) 4_576 .
O3 Eu1 O3 62.29(15) 3_665 .
O5 Eu1 O3 84.04(14) 4_576 .
O7 Eu1 O4 71.55(14) 1_455 .
O8 Eu1 O4 139.36(15) 3_665 .
O1 Eu1 O4 136.45(17) . .
O2 Eu1 O4 70.42(15) . .
O6 Eu1 O4 102.88(14) 4_576 .
O3 Eu1 O4 107.91(13) 3_665 .
O5 Eu1 O4 74.51(15) 4_576 .
O3 Eu1 O4 50.06(12) . .
O7 Eu1 C12 105.93(16) 1_455 4_576
O8 Eu1 C12 129.75(16) 3_665 4_576
O1 Eu1 C12 67.68(18) . 4_576
O2 Eu1 C12 154.27(17) . 4_576
O6 Eu1 C12 26.11(14) 4_576 4_576
O3 Eu1 C12 98.57(15) 3_665 4_576
O5 Eu1 C12 25.81(14) 4_576 4_576
O3 Eu1 C12 77.67(15) . 4_576
O4 Eu1 C12 89.68(16) . 4_576
O7 Eu1 C1 96.04(16) 1_455 .
O8 Eu1 C1 142.25(14) 3_665 .
O1 Eu1 C1 150.37(16) . .
O2 Eu1 C1 69.13(15) . .
O6 Eu1 C1 89.30(15) 4_576 .
O3 Eu1 C1 84.32(14) 3_665 .
O5 Eu1 C1 80.88(15) 4_576 .
O3 Eu1 C1 25.65(13) . .
O4 Eu1 C1 24.71(14) . .
C12 Eu1 C1 85.93(16) 4_576 .
O7 Eu1 Eu1 146.61(12) 1_455 3_665
O8 Eu1 Eu1 108.59(10) 3_665 3_665
O1 Eu1 Eu1 133.74(15) . 3_665
O2 Eu1 Eu1 72.76(11) . 3_665
O6 Eu1 Eu1 68.99(10) 4_576 3_665
O3 Eu1 Eu1 31.55(9) 3_665 3_665
O5 Eu1 Eu1 104.54(11) 4_576 3_665
O3 Eu1 Eu1 30.74(8) . 3_665
O4 Eu1 Eu1 78.35(9) . 3_665
C12 Eu1 Eu1 87.70(13) 4_576 3_665
C1 Eu1 Eu1 53.84(10) . 3_665
Eu1 O1 H1A 132.0 . .
Eu1 O1 H1B 123.8 . .
H1A O1 H1B 98.1 . .
Eu1 O2 H2A 115.3 . .
Eu1 O2 H2B 114.8 . .
H2A O2 H2B 112.7 . .
C1 O3 Eu1 134.1(3) . 3_665
C1 O3 Eu1 95.0(3) . .
Eu1 O3 Eu1 117.71(15) 3_665 .
C1 O4 Eu1 92.5(3) . .
C12 O5 Eu1 92.4(3) . 4_575
C12 O6 Eu1 94.7(3) . 4_575
C11 O7 Eu1 147.6(4) . 1_655
C11 O8 Eu1 140.0(4) . 3_665
O4 C1 O3 121.0(5) . .
O4 C1 C2 122.6(5) . .
O3 C1 C2 116.3(5) . .
O4 C1 Eu1 62.8(3) . .
O3 C1 Eu1 59.3(3) . .
C2 C1 Eu1 164.7(3) . .
C4 C2 C3 121.2(5) 3_664 .
C4 C2 C1 118.5(5) 3_664 .
C3 C2 C1 120.0(5) . .
C4 C3 C2 118.8(5) . .
C4 C3 C5 120.8(5) . .
C2 C3 C5 120.2(5) . .
C3 C4 C2 120.0(5) . 3_664
C3 C4 H4 120.0 . .
C2 C4 H4 120.0 3_664 .
C6 C5 C10 119.9(5) . .
C6 C5 C3 117.7(5) . .
C10 C5 C3 122.4(5) . .
C5 C6 C7 120.9(5) . .
C5 C6 H6 119.6 . .
C7 C6 H6 119.6 . .
C8 C7 C6 119.5(5) . .
C8 C7 C12 119.6(5) . .
C6 C7 C12 120.9(5) . .
C9 C8 C7 119.9(6) . .
C9 C8 H8 120.1 . .
C7 C8 H8 120.1 . .
C8 C9 C10 120.8(5) . .
C8 C9 H9 119.6 . .
C10 C9 H9 119.6 . .
C5 C10 C9 119.0(5) . .
C5 C10 C11 123.3(5) . .
C9 C10 C11 117.7(5) . .
O7 C11 O8 124.9(5) . .
O7 C11 C10 116.0(5) . .
O8 C11 C10 119.1(5) . .
O5 C12 O6 120.7(5) . .
O5 C12 C7 121.3(5) . .
O6 C12 C7 118.0(5) . .
O5 C12 Eu1 61.8(3) . 4_575
O6 C12 Eu1 59.2(3) . 4_575
C7 C12 Eu1 173.3(4) . 4_575

loop_
_geom_bond_atom_site_label_1
_geom_bond_atom_site_label_2
_geom_bond_distance
_geom_bond_site_symmetry_2
Eu1 O7 2.309(4) 1_455
Eu1 O8 2.356(4) 3_665
Eu1 O1 2.459(5) .
Eu1 O2 2.462(4) .
Eu1 O6 2.469(4) 4_576
Eu1 O3 2.492(4) 3_665
Eu1 O5 2.526(4) 4_576
Eu1 O3 2.551(4) .
Eu1 O4 2.631(5) .
Eu1 C12 2.865(5) 4_576
Eu1 C1 2.955(6) .
Eu1 Eu1 4.3161(18) 3_665
O1 H1A 0.8586 .
O1 H1B 0.8926 .
O2 H2A 0.8591 .
O2 H2B 0.8665 .
O3 C1 1.284(6) .
O3 Eu1 2.492(4) 3_665
O4 C1 1.236(7) .
O5 C12 1.248(7) .
O5 Eu1 2.526(4) 4_575
O6 C12 1.265(7) .
O6 Eu1 2.469(4) 4_575
O7 C11 1.254(7) .
O7 Eu1 2.309(4) 1_655
O8 C11 1.256(7) .
O8 Eu1 2.356(4) 3_665
C1 C2 1.512(7) .
C2 C4 1.389(7) 3_664
C2 C3 1.392(8) .
C3 C4 1.386(8) .
C3 C5 1.521(7) .
C4 C2 1.389(7) 3_664
C4 H4 0.9300 .
C5 C6 1.374(7) .
C5 C10 1.396(7) .
C6 C7 1.392(7) .
C6 H6 0.9300 .
C7 C8 1.390(8) .
C7 C12 1.507(7) .
C8 C9 1.374(8) .
C8 H8 0.9300 .
C9 C10 1.400(8) .
C9 H9 0.9300 .
C10 C11 1.516(7) .
C12 Eu1 2.865(5) 4_575
